data_4075235
loop_
_publ_author_name
'Wiles, Austin B.'
'Pike, Robert D.'

_publ_section_title
;
 Copper(I) Chloride Carbonyl Polymers
;
_journal_issue 13
_journal_name_full Organometallics
_journal_page_first 3282
_journal_paper_doi 10.1021/om0601504
_journal_volume 25
_journal_year 2006
_chemical_formula_sum 'C6 H10 Cl2 Cu2 N2 O2'
_chemical_formula_weight 340.14
_chemical_name_common
;
 [(CuCl)~2~(CO)~2~(Piperazine)]
;
_chemical_name_systematic
; 
 catena-poly[dicarbonyldi-!mu-chloro-!mu-
(1,4-diaminocyclohexane)dicopper(I)]
;
_space_group_IT_number 15
_symmetry_cell_setting monoclinic
_symmetry_space_group_name_Hall '-C 2yc'
_symmetry_space_group_name_H-M 'C 1 2/c 1'
_atom_sites_solution_hydrogens geom
_atom_sites_solution_primary direct
_atom_sites_solution_secondary difmap
_audit_creation_method SHELXL-97
_cell_angle_alpha 90.00
_cell_angle_beta 100.036(2)
_cell_angle_gamma 90.00
_cell_formula_units_Z 4
_cell_length_a 13.4585(4)
_cell_length_b 13.4881(4)
_cell_length_c 6.3617(2)
_cell_measurement_temperature 100(2)
_cell_volume 1137.17(6)
_computing_cell_refinement 'SAINTPLUS (Bruker AXS, 2004)'
_computing_data_collection 'APEX2 (Bruker AXS, 2004)'
_computing_data_reduction SAINTPLUS
_computing_molecular_graphics 'ORTEP3 (Farrugia, 1997)'
_computing_publication_material 'SHELXL97 (Sheldrick, 1997)'
_computing_structure_refinement 'XSHELL (Bruker, 2004)'
_computing_structure_solution 'SHELXS97 (Sheldrick, 1997)'
_diffrn_ambient_temperature 100(2)
_diffrn_measured_fraction_theta_full 0.972
_diffrn_measured_fraction_theta_max 0.972
_diffrn_measurement_device_type 'Bruker SMART Apex II CCD'
_diffrn_measurement_method '\w and \y'
_diffrn_radiation_monochromator graphite
_diffrn_radiation_source 'fine-focus sealed tube'
_diffrn_radiation_type CuK\a
_diffrn_radiation_wavelength 1.54178
_diffrn_reflns_av_R_equivalents 0.0552
_diffrn_reflns_av_sigmaI/netI 0.0374
_diffrn_reflns_limit_h_max 15
_diffrn_reflns_limit_h_min -16
_diffrn_reflns_limit_k_max 16
_diffrn_reflns_limit_k_min -15
_diffrn_reflns_limit_l_max 7
_diffrn_reflns_limit_l_min -7
_diffrn_reflns_number 5801
_diffrn_reflns_theta_full 68.08
_diffrn_reflns_theta_max 68.08
_diffrn_reflns_theta_min 4.68
_diffrn_standards_number 0
_exptl_absorpt_coefficient_mu 8.766
_exptl_absorpt_correction_T_max 0.5790
_exptl_absorpt_correction_T_min 0.1600
_exptl_absorpt_correction_type multi-scan
_exptl_absorpt_process_details 'SADABS (Sheldrick, 2004)'
_exptl_crystal_colour colorless
_exptl_crystal_density_diffrn 1.987
_exptl_crystal_density_method 'not measured'
_exptl_crystal_description prism
_exptl_crystal_F_000 672
_exptl_crystal_preparation
;
diffusion of 50 mM solution of piperazine in methanol into a 
50 mM solution of CuCl(CO) in methanol under CO atmosphere;
selected crystal trapped in frozen Paratone N oil  
;
_exptl_crystal_size_max 0.33
_exptl_crystal_size_mid 0.11
_exptl_crystal_size_min 0.07
_refine_diff_density_max 0.458
_refine_diff_density_min -0.576
_refine_diff_density_rms 0.110
_refine_ls_extinction_method none
_refine_ls_goodness_of_fit_ref 1.045
_refine_ls_hydrogen_treatment refall
_refine_ls_matrix_type full
_refine_ls_number_parameters 84
_refine_ls_number_reflns 1017
_refine_ls_number_restraints 0
_refine_ls_restrained_S_all 1.045
_refine_ls_R_factor_all 0.0397
_refine_ls_R_factor_gt 0.0338
_refine_ls_shift/su_max 0.001
_refine_ls_shift/su_mean 0.000
_refine_ls_structure_factor_coef Fsqd
_refine_ls_weighting_details 'calc w=1/[\s^2^(Fo^2^)+(0.0600P)^2^+0.0000P] where P=(Fo^2^+2Fc^2^)/3'
_refine_ls_weighting_scheme calc
_refine_ls_wR_factor_gt 0.0890
_refine_ls_wR_factor_ref 0.0919
_reflns_number_gt 894
_reflns_number_total 1017
_reflns_threshold_expression >2sigma(I)
_cod_data_source_file om0601504si20060216_040359.cif
_cod_data_source_block c2onc
_cod_original_sg_symbol_H-M C2/c
_cod_database_code 4075235

loop_
_symmetry_equiv_pos_as_xyz
'x, y, z'
'-x, y, -z+1/2'
'x+1/2, y+1/2, z'
'-x+1/2, y+1/2, -z+1/2'
'-x, -y, -z'
'x, -y, z-1/2'
'-x+1/2, -y+1/2, -z'
'x+1/2, -y+1/2, z-1/2'

loop_
_atom_site_label
_atom_site_type_symbol
_atom_site_fract_x
_atom_site_fract_y
_atom_site_fract_z
_atom_site_U_iso_or_equiv
_atom_site_adp_type
_atom_site_occupancy
_atom_site_symmetry_multiplicity
_atom_site_calc_flag
Cu1 Cu 0.24776(3) 0.32815(3) 0.17790(7) 0.0179(2) Uani 1 1 d
Cl1 Cl 0.30465(6) 0.16106(5) 0.20035(11) 0.0207(2) Uani 1 1 d
N1 N 0.1104(2) 0.32109(18) 0.2729(4) 0.0161(6) Uani 1 1 d
O1 O 0.4031(2) 0.47258(19) 0.3574(4) 0.0384(7) Uani 1 1 d
C1 C 0.3437(2) 0.4182(3) 0.2865(5) 0.0224(7) Uani 1 1 d
C2 C 0.0496(2) 0.4107(2) 0.2088(5) 0.0205(7) Uani 1 1 d
C3 C 0.0494(2) 0.2318(2) 0.2081(6) 0.0207(7) Uani 1 1 d
H1 H 0.120(3) 0.322(2) 0.387(6) 0.020(11) Uiso 1 1 d
H2A H 0.033(2) 0.413(2) 0.037(5) 0.013(8) Uiso 1 1 d
H2B H 0.088(2) 0.463(2) 0.246(5) 0.007(7) Uiso 1 1 d
H3A H 0.036(2) 0.234(2) 0.058(6) 0.015(8) Uiso 1 1 d
H3B H 0.084(3) 0.180(2) 0.235(6) 0.015(9) Uiso 1 1 d

loop_
_atom_site_aniso_label
_atom_site_aniso_U_11
_atom_site_aniso_U_22
_atom_site_aniso_U_33
_atom_site_aniso_U_23
_atom_site_aniso_U_13
_atom_site_aniso_U_12
Cu1 0.0171(3) 0.0216(3) 0.0141(3) -0.00268(17) 0.0001(2) -0.00088(17)
Cl1 0.0257(5) 0.0223(4) 0.0123(4) 0.0004(3) -0.0012(3) 0.0077(3)
N1 0.0182(15) 0.0199(14) 0.0081(14) -0.0012(10) -0.0032(12) -0.0017(10)
O1 0.0335(15) 0.0366(15) 0.0411(15) -0.0062(12) -0.0047(13) -0.0121(12)
C1 0.0202(18) 0.0285(17) 0.0180(16) 0.0004(14) 0.0016(14) 0.0029(15)
C2 0.0184(18) 0.0146(15) 0.0291(19) -0.0013(14) 0.0053(15) -0.0017(13)
C3 0.0256(19) 0.0123(15) 0.0246(19) -0.0014(13) 0.0057(15) 0.0029(14)

loop_
_atom_type_symbol
_atom_type_description
_atom_type_scat_dispersion_real
_atom_type_scat_dispersion_imag
_atom_type_scat_source
C C 0.0181 0.0091 'International Tables Vol C Tables 4.2.6.8 and 6.1.1.4'
H H 0.0000 0.0000 'International Tables Vol C Tables 4.2.6.8 and 6.1.1.4'
N N 0.0311 0.0180 'International Tables Vol C Tables 4.2.6.8 and 6.1.1.4'
O O 0.0492 0.0322 'International Tables Vol C Tables 4.2.6.8 and 6.1.1.4'
Cl Cl 0.3639 0.7018 'International Tables Vol C Tables 4.2.6.8 and 6.1.1.4'
Cu Cu -1.9646 0.5888 'International Tables Vol C Tables 4.2.6.8 and 6.1.1.4'

loop_
_geom_angle_atom_site_label_1
_geom_angle_atom_site_label_2
_geom_angle_atom_site_label_3
_geom_angle
_geom_angle_site_symmetry_1
_geom_angle_site_symmetry_3
C1 Cu1 N1 122.49(12) . .
C1 Cu1 Cl1 114.26(11) . .
N1 Cu1 Cl1 103.68(7) . .
C1 Cu1 Cl1 114.01(10) . 7
N1 Cu1 Cl1 100.19(8) . 7
Cl1 Cu1 Cl1 98.84(3) . 7
Cu1 Cl1 Cu1 81.16(3) . 7
C3 N1 C2 109.6(3) . .
C3 N1 Cu1 116.3(2) . .
C2 N1 Cu1 111.52(19) . .
C3 N1 H1 107(3) . .
C2 N1 H1 105(3) . .
Cu1 N1 H1 106(3) . .
O1 C1 Cu1 178.5(3) . .
N1 C2 C2 112.6(2) . 2
N1 C2 H2A 108.2(16) . .
C2 C2 H2A 108.4(17) 2 .
N1 C2 H2B 108(2) . .
C2 C2 H2B 114.3(19) 2 .
H2A C2 H2B 104(2) . .
N1 C3 C3 112.4(2) . 2
N1 C3 H3A 104.5(19) . .
C3 C3 H3A 110(2) 2 .
N1 C3 H3B 111(2) . .
C3 C3 H3B 115(2) 2 .
H3A C3 H3B 104(3) . .

loop_
_geom_bond_atom_site_label_1
_geom_bond_atom_site_label_2
_geom_bond_distance
_geom_bond_site_symmetry_2
Cu1 C1 1.819(3) .
Cu1 N1 2.044(3) .
Cu1 Cl1 2.3766(8) .
Cu1 Cl1 2.3911(8) 7
Cl1 Cu1 2.3911(8) 7
N1 C3 1.475(4) .
N1 C2 1.477(4) .
N1 H1 0.72(4) .
O1 C1 1.120(4) .
C2 C2 1.516(6) 2
C2 H2A 1.08(3) .
C2 H2B 0.88(3) .
C3 C3 1.518(6) 2
C3 H3A 0.94(4) .
C3 H3B 0.84(4) .

loop_
_geom_torsion_atom_site_label_1
_geom_torsion_atom_site_label_2
_geom_torsion_atom_site_label_3
_geom_torsion_atom_site_label_4
_geom_torsion
_geom_torsion_site_symmetry_1
_geom_torsion_site_symmetry_4
C1 Cu1 Cl1 Cu1 -121.44(11) . 7
N1 Cu1 Cl1 Cu1 102.83(8) . 7
Cl1 Cu1 Cl1 Cu1 0.0 7 7
C1 Cu1 N1 C3 -167.0(2) . .
Cl1 Cu1 N1 C3 -36.0(2) . .
Cl1 Cu1 N1 C3 65.8(2) 7 .
C1 Cu1 N1 C2 66.2(3) . .
Cl1 Cu1 N1 C2 -162.75(19) . .
Cl1 Cu1 N1 C2 -61.0(2) 7 .
N1 Cu1 C1 O1 73(12) . .
Cl1 Cu1 C1 O1 -54(12) . .
Cl1 Cu1 C1 O1 -166(12) 7 .
C3 N1 C2 C2 53.9(4) . 2
Cu1 N1 C2 C2 -175.9(3) . 2
C2 N1 C3 C3 -54.2(4) . 2
Cu1 N1 C3 C3 178.1(3) . 2
